data_1518881
loop_
_publ_author_name
'Wang, M.'
'Xu, G.'
'Wang, D.'
'Zou, Y.'
'Frey, W.'
'Buchmeiser, M. R.'

_publ_section_title
;
 Group 4 metal complexes bearing the aminoborane motif: origin of tandem
 ring-opening metathesis/vinyl-insertion polymerization
;
_journal_issue 17
_journal_name_full 'Polym. Chem.'
_journal_page_first 3290
_journal_paper_doi 10.1039/C5PY00303B
_journal_volume 6
_journal_year 2015
_chemical_formula_moiety 'C30 H33 B N2 Si'
_chemical_formula_sum 'C30 H33 B N2 Si'
_chemical_formula_weight 460.48
_chemical_name_systematic 'compound 3'
_space_group_IT_number 60
_symmetry_cell_setting orthorhombic
_symmetry_space_group_name_Hall '-P 2n 2ab'
_symmetry_space_group_name_H-M 'P b c n'
_atom_sites_solution_hydrogens geom
_atom_sites_solution_primary direct
_atom_sites_solution_secondary difmap
_audit_creation_method SHELXL-97
_audit_update_record
;
2015-02-19 deposited with the CCDC.
2015-03-19 downloaded from the CCDC.
;
_cell_angle_alpha 90.00
_cell_angle_beta 90.00
_cell_angle_gamma 90.00
_cell_formula_units_Z 8
_cell_length_a 21.8109(17)
_cell_length_b 13.5026(11)
_cell_length_c 17.5034(16)
_cell_measurement_reflns_used 2678
_cell_measurement_temperature 100(2)
_cell_measurement_theta_max 25.07
_cell_measurement_theta_min 1.77
_cell_volume 5154.8(7)
_computing_cell_refinement 'Bruker APEXII Software Suite, 2008'
_computing_data_collection 'Bruker APEXII Software Suite, 2008'
_computing_data_reduction 'Bruker APEXII Software Suite, 2008'
_computing_molecular_graphics 'SHELXTL-plus, XP (Sheldrick, 1991)'
_computing_structure_refinement 'SHELXL-97 (Sheldrick, 1997)'
_computing_structure_solution 'SHELXS-97 (Sheldrick, 1990)'
_diffrn_ambient_temperature 100(2)
_diffrn_measured_fraction_theta_full 0.996
_diffrn_measured_fraction_theta_max 0.996
_diffrn_measurement_device_type 'Bruker KAPPA APEXII Duo'
_diffrn_measurement_method 'Omega + Phi Scans'
_diffrn_radiation_monochromator Triumph
_diffrn_radiation_source 'fine-focus sealed tube'
_diffrn_radiation_type MoK\a
_diffrn_radiation_wavelength 0.71073
_diffrn_reflns_av_R_equivalents 0.0865
_diffrn_reflns_av_sigmaI/netI 0.0900
_diffrn_reflns_limit_h_max 24
_diffrn_reflns_limit_h_min -25
_diffrn_reflns_limit_k_max 15
_diffrn_reflns_limit_k_min -16
_diffrn_reflns_limit_l_max 20
_diffrn_reflns_limit_l_min -19
_diffrn_reflns_number 17983
_diffrn_reflns_theta_full 25.07
_diffrn_reflns_theta_max 25.07
_diffrn_reflns_theta_min 1.77
_diffrn_standards_decay_% 0
_diffrn_standards_interval_count 0
_diffrn_standards_number 0
_exptl_absorpt_coefficient_mu 0.112
_exptl_absorpt_correction_T_max 0.7452
_exptl_absorpt_correction_T_min 0.6735
_exptl_absorpt_correction_type multi-scan
_exptl_absorpt_process_details 'Blessing, 1995'
_exptl_crystal_colour colourless
_exptl_crystal_density_diffrn 1.187
_exptl_crystal_density_method 'not measured'
_exptl_crystal_description needle
_exptl_crystal_F_000 1968
_exptl_crystal_size_max 0.43
_exptl_crystal_size_mid 0.09
_exptl_crystal_size_min 0.06
_refine_diff_density_max 0.293
_refine_diff_density_min -0.273
_refine_diff_density_rms 0.055
_refine_ls_extinction_coef 0.00108(13)
_refine_ls_extinction_expression Fc^*^=kFc[1+0.001xFc^2^\l^3^/sin(2\q)]^-1/4^
_refine_ls_extinction_method SHELXL
_refine_ls_goodness_of_fit_ref 1.035
_refine_ls_hydrogen_treatment mixed
_refine_ls_matrix_type full
_refine_ls_number_parameters 316
_refine_ls_number_reflns 4564
_refine_ls_number_restraints 0
_refine_ls_restrained_S_all 1.035
_refine_ls_R_factor_all 0.1145
_refine_ls_R_factor_gt 0.0481
_refine_ls_shift/su_max 0.000
_refine_ls_shift/su_mean 0.000
_refine_ls_structure_factor_coef Fsqd
_refine_ls_weighting_details 'calc w=1/[\s^2^(Fo^2^)+(0.0302P)^2^+0.0000P] where P=(Fo^2^+2Fc^2^)/3'
_refine_ls_weighting_scheme calc
_refine_ls_wR_factor_gt 0.0802
_refine_ls_wR_factor_ref 0.0912
_reflns_number_gt 2678
_reflns_number_total 4564
_reflns_threshold_expression >2sigma(I)
_cod_data_source_file c5py00303b2.cif
_cod_data_source_block buch74
_cod_depositor_comments
;Adding full bibliography for 1518877--1518881.cif.

The following automatic conversions were performed:

'_exptl_absorpt_correction_type' value 'multi-scan'' was replaced
with the value 'multi-scan' as specified in the replacement file
'src/cod-tools/trunk/data/replacement-values/replacement_values.lst'.

Automatic conversion script
Id: cif_fix_values 5376 2017-05-30 11:51:03Z andrius 
;
_cod_database_code 1518881

loop_
_symmetry_equiv_pos_as_xyz
'x, y, z'
'-x+1/2, -y+1/2, z+1/2'
'-x, y, -z+1/2'
'x+1/2, -y+1/2, -z'
'-x, -y, -z'
'x-1/2, y-1/2, -z-1/2'
'x, -y, z-1/2'
'-x-1/2, y-1/2, z'

loop_
_atom_site_label
_atom_site_type_symbol
_atom_site_fract_x
_atom_site_fract_y
_atom_site_fract_z
_atom_site_U_iso_or_equiv
_atom_site_adp_type
_atom_site_occupancy
_atom_site_symmetry_multiplicity
_atom_site_calc_flag
_atom_site_refinement_flags
Si1 Si 0.63766(3) 0.89068(5) 0.19824(4) 0.02079(18) Uani 1 1 d .
N1 N 0.66558(8) 0.66315(13) 0.34270(11) 0.0170(5) Uani 1 1 d .
C1 C 0.67938(10) 0.74560(17) 0.30259(14) 0.0198(5) Uani 1 1 d .
B1 B 0.60242(12) 0.5955(2) 0.33802(17) 0.0199(7) Uani 1 1 d .
N2 N 0.63456(9) 0.78651(13) 0.25758(12) 0.0209(5) Uani 1 1 d .
H2A H 0.5978(10) 0.7605(16) 0.2625(14) 0.024(7) Uiso 1 1 d .
C2 C 0.73820(10) 0.78645(16) 0.30825(14) 0.0223(6) Uani 1 1 d .
H2 H 0.7488 0.8424 0.2781 0.027 Uiso 1 1 calc R
C3 C 0.78035(10) 0.74641(17) 0.35675(14) 0.0227(6) Uani 1 1 d .
H3 H 0.8198 0.7755 0.3613 0.027 Uiso 1 1 calc R
C4 C 0.76551(10) 0.66293(17) 0.39956(14) 0.0213(6) Uani 1 1 d .
H4 H 0.7943 0.6351 0.4342 0.026 Uiso 1 1 calc R
C5 C 0.70833(10) 0.62169(16) 0.39061(13) 0.0186(6) Uani 1 1 d .
C6 C 0.68286(10) 0.53234(16) 0.42574(13) 0.0178(6) Uani 1 1 d .
C7 C 0.62351(10) 0.51417(16) 0.39871(14) 0.0205(6) Uani 1 1 d .
C8 C 0.59233(11) 0.43343(17) 0.42998(14) 0.0253(6) Uani 1 1 d .
H8 H 0.5520 0.4184 0.4130 0.030 Uiso 1 1 calc R
C9 C 0.61953(11) 0.37496(18) 0.48558(14) 0.0297(7) Uani 1 1 d .
H9 H 0.5973 0.3213 0.5072 0.036 Uiso 1 1 calc R
C10 C 0.67883(11) 0.39399(18) 0.50996(14) 0.0304(6) Uani 1 1 d .
H10 H 0.6973 0.3526 0.5473 0.036 Uiso 1 1 calc R
C11 C 0.71114(11) 0.47274(17) 0.48021(14) 0.0261(6) Uani 1 1 d .
H11 H 0.7519 0.4861 0.4965 0.031 Uiso 1 1 calc R
C12 C 0.66321(10) 1.00371(16) 0.25387(14) 0.0196(5) Uani 1 1 d .
H12 H 0.7079 0.9995 0.2662 0.024 Uiso 1 1 calc R
C13 C 0.62592(10) 1.01999(16) 0.32569(13) 0.0186(6) Uani 1 1 d .
C14 C 0.62402(10) 0.96409(17) 0.39196(14) 0.0219(6) Uani 1 1 d .
H14 H 0.6473 0.9049 0.3962 0.026 Uiso 1 1 calc R
C15 C 0.58753(10) 0.99585(19) 0.45220(14) 0.0251(6) Uani 1 1 d .
H15 H 0.5861 0.9582 0.4980 0.030 Uiso 1 1 calc R
C16 C 0.55316(11) 1.08202(17) 0.44614(15) 0.0276(6) Uani 1 1 d .
H16 H 0.5285 1.1026 0.4879 0.033 Uiso 1 1 calc R
C17 C 0.55435(10) 1.13835(18) 0.38014(14) 0.0258(6) Uani 1 1 d .
H17 H 0.5303 1.1968 0.3760 0.031 Uiso 1 1 calc R
C18 C 0.59147(10) 1.10779(17) 0.31988(13) 0.0193(6) Uani 1 1 d .
C19 C 0.60609(10) 1.15510(16) 0.24682(14) 0.0198(6) Uani 1 1 d .
C20 C 0.58643(11) 1.24409(18) 0.21569(15) 0.0259(6) Uani 1 1 d .
H20 H 0.5573 1.2840 0.2418 0.031 Uiso 1 1 calc R
C21 C 0.61009(12) 1.27368(18) 0.14577(16) 0.0317(7) Uani 1 1 d .
H21 H 0.5963 1.3338 0.1234 0.038 Uiso 1 1 calc R
C22 C 0.65311(11) 1.21738(18) 0.10826(16) 0.0315(7) Uani 1 1 d .
H22 H 0.6690 1.2394 0.0607 0.038 Uiso 1 1 calc R
C23 C 0.67360(11) 1.12843(17) 0.13934(14) 0.0266(6) Uani 1 1 d .
H23 H 0.7037 1.0900 0.1136 0.032 Uiso 1 1 calc R
C24 C 0.64948(10) 1.09664(17) 0.20853(13) 0.0206(6) Uani 1 1 d .
C25 C 0.55831(11) 0.90801(18) 0.16391(14) 0.0304(7) Uani 1 1 d .
H25A H 0.5431 0.8456 0.1425 0.046 Uiso 1 1 calc R
H25B H 0.5577 0.9593 0.1243 0.046 Uiso 1 1 calc R
H25C H 0.5321 0.9283 0.2066 0.046 Uiso 1 1 calc R
C26 C 0.69122(12) 0.86717(18) 0.11824(15) 0.0376(7) Uani 1 1 d .
H26A H 0.7333 0.8651 0.1377 0.056 Uiso 1 1 calc R
H26B H 0.6875 0.9203 0.0804 0.056 Uiso 1 1 calc R
H26C H 0.6812 0.8036 0.0943 0.056 Uiso 1 1 calc R
C27 C 0.59709(10) 0.55252(17) 0.25092(15) 0.0243(6) Uani 1 1 d .
H27A H 0.5662 0.4988 0.2505 0.029 Uiso 1 1 calc R
H27B H 0.5816 0.6062 0.2175 0.029 Uiso 1 1 calc R
C28 C 0.65651(11) 0.51236(19) 0.21636(14) 0.0317(7) Uani 1 1 d .
H28A H 0.6867 0.5659 0.2129 0.048 Uiso 1 1 calc R
H28B H 0.6482 0.4862 0.1652 0.048 Uiso 1 1 calc R
H28C H 0.6726 0.4593 0.2489 0.048 Uiso 1 1 calc R
C29 C 0.54259(10) 0.65599(17) 0.36674(14) 0.0247(6) Uani 1 1 d .
H29A H 0.5326 0.7071 0.3282 0.030 Uiso 1 1 calc R
H29B H 0.5075 0.6096 0.3693 0.030 Uiso 1 1 calc R
C30 C 0.54945(11) 0.70628(18) 0.44416(15) 0.0322(7) Uani 1 1 d .
H30A H 0.5621 0.6573 0.4823 0.048 Uiso 1 1 calc R
H30B H 0.5101 0.7355 0.4593 0.048 Uiso 1 1 calc R
H30C H 0.5806 0.7585 0.4407 0.048 Uiso 1 1 calc R

loop_
_atom_site_aniso_label
_atom_site_aniso_U_11
_atom_site_aniso_U_22
_atom_site_aniso_U_33
_atom_site_aniso_U_23
_atom_site_aniso_U_13
_atom_site_aniso_U_12
Si1 0.0258(4) 0.0171(4) 0.0195(4) 0.0012(3) 0.0014(3) -0.0002(3)
N1 0.0175(10) 0.0137(11) 0.0198(12) -0.0007(9) -0.0002(9) 0.0000(9)
C1 0.0211(13) 0.0191(13) 0.0190(14) -0.0027(12) 0.0010(12) 0.0023(11)
B1 0.0152(14) 0.0193(16) 0.0253(17) -0.0004(14) -0.0033(13) -0.0054(13)
N2 0.0175(11) 0.0193(11) 0.0260(13) 0.0071(10) -0.0026(11) -0.0016(10)
C2 0.0198(13) 0.0181(13) 0.0291(16) 0.0003(12) 0.0057(13) -0.0016(11)
C3 0.0148(12) 0.0228(14) 0.0305(16) -0.0073(13) -0.0007(12) 0.0016(11)
C4 0.0186(12) 0.0224(14) 0.0228(15) -0.0014(12) -0.0040(11) 0.0027(11)
C5 0.0215(12) 0.0184(14) 0.0158(13) -0.0041(12) -0.0016(11) 0.0033(11)
C6 0.0210(13) 0.0160(13) 0.0166(14) -0.0003(11) 0.0000(11) 0.0013(11)
C7 0.0205(13) 0.0187(14) 0.0223(14) -0.0032(12) 0.0009(11) 0.0005(11)
C8 0.0201(13) 0.0239(15) 0.0320(17) -0.0018(13) -0.0021(12) -0.0023(12)
C9 0.0351(15) 0.0234(16) 0.0307(17) 0.0054(13) 0.0023(13) -0.0064(12)
C10 0.0402(16) 0.0251(15) 0.0258(16) 0.0072(13) -0.0106(13) -0.0032(14)
C11 0.0317(15) 0.0235(15) 0.0231(16) 0.0022(12) -0.0078(13) -0.0040(12)
C12 0.0193(12) 0.0200(13) 0.0196(14) -0.0001(12) 0.0030(11) 0.0008(11)
C13 0.0160(12) 0.0172(13) 0.0226(14) -0.0015(11) -0.0010(11) -0.0020(11)
C14 0.0199(13) 0.0202(13) 0.0256(15) -0.0009(12) -0.0014(12) -0.0015(11)
C15 0.0278(14) 0.0276(15) 0.0200(14) 0.0030(13) 0.0022(12) -0.0030(12)
C16 0.0249(14) 0.0310(16) 0.0269(16) -0.0079(14) 0.0044(13) -0.0020(12)
C17 0.0206(13) 0.0243(15) 0.0324(17) -0.0065(13) -0.0007(13) 0.0025(11)
C18 0.0184(12) 0.0157(13) 0.0237(15) -0.0021(12) -0.0040(11) -0.0016(11)
C19 0.0189(12) 0.0173(13) 0.0231(15) -0.0027(12) -0.0058(12) -0.0032(12)
C20 0.0243(13) 0.0220(14) 0.0315(18) -0.0011(13) -0.0085(12) -0.0004(12)
C21 0.0391(16) 0.0168(14) 0.0390(19) 0.0045(14) -0.0147(15) -0.0037(13)
C22 0.0406(16) 0.0249(16) 0.0291(17) 0.0059(13) -0.0051(14) -0.0107(13)
C23 0.0302(14) 0.0239(15) 0.0257(16) -0.0002(12) -0.0006(12) -0.0050(12)
C24 0.0215(13) 0.0184(13) 0.0217(15) 0.0005(12) -0.0022(12) -0.0047(11)
C25 0.0366(15) 0.0321(16) 0.0226(15) 0.0068(13) -0.0048(13) -0.0039(13)
C26 0.0536(18) 0.0227(16) 0.0365(18) -0.0046(13) 0.0140(15) -0.0031(13)
C27 0.0245(13) 0.0192(13) 0.0293(16) 0.0051(13) -0.0062(12) -0.0035(11)
C28 0.0350(15) 0.0301(16) 0.0299(17) -0.0044(13) 0.0001(12) -0.0012(13)
C29 0.0212(13) 0.0228(14) 0.0301(16) 0.0034(13) 0.0008(12) -0.0037(11)
C30 0.0293(15) 0.0305(15) 0.0367(18) -0.0057(14) 0.0061(13) 0.0012(13)

loop_
_atom_type_symbol
_atom_type_description
_atom_type_scat_dispersion_real
_atom_type_scat_dispersion_imag
_atom_type_scat_source
C C 0.0033 0.0016 'International Tables Vol C Tables 4.2.6.8 and 6.1.1.4'
H H 0.0000 0.0000 'International Tables Vol C Tables 4.2.6.8 and 6.1.1.4'
B B 0.0013 0.0007 'International Tables Vol C Tables 4.2.6.8 and 6.1.1.4'
N N 0.0061 0.0033 'International Tables Vol C Tables 4.2.6.8 and 6.1.1.4'
Si Si 0.0817 0.0704 'International Tables Vol C Tables 4.2.6.8 and 6.1.1.4'

loop_
_geom_angle_atom_site_label_1
_geom_angle_atom_site_label_2
_geom_angle_atom_site_label_3
_geom_angle
N2 Si1 C25 105.00(10)
N2 Si1 C26 109.61(11)
C25 Si1 C26 111.53(12)
N2 Si1 C12 110.72(10)
C25 Si1 C12 109.93(11)
C26 Si1 C12 109.96(11)
C1 N1 C5 120.16(19)
C1 N1 B1 127.94(19)
C5 N1 B1 111.74(18)
N1 C1 N2 118.2(2)
N1 C1 C2 119.5(2)
N2 C1 C2 122.4(2)
C7 B1 C29 111.9(2)
C7 B1 C27 113.4(2)
C29 B1 C27 114.3(2)
C7 B1 N1 96.14(17)
C29 B1 N1 112.17(19)
C27 B1 N1 107.53(18)
C1 N2 Si1 129.58(17)
C1 N2 H2A 115.6(15)
Si1 N2 H2A 114.5(15)
C3 C2 C1 120.4(2)
C3 C2 H2 119.8
C1 C2 H2 119.8
C2 C3 C4 120.0(2)
C2 C3 H3 120.0
C4 C3 H3 120.0
C5 C4 C3 118.5(2)
C5 C4 H4 120.7
C3 C4 H4 120.7
N1 C5 C4 121.4(2)
N1 C5 C6 109.57(19)
C4 C5 C6 129.1(2)
C11 C6 C7 122.7(2)
C11 C6 C5 126.6(2)
C7 C6 C5 110.7(2)
C8 C7 C6 117.0(2)
C8 C7 B1 131.1(2)
C6 C7 B1 111.77(19)
C9 C8 C7 120.7(2)
C9 C8 H8 119.6
C7 C8 H8 119.6
C10 C9 C8 120.7(2)
C10 C9 H9 119.7
C8 C9 H9 119.7
C11 C10 C9 120.3(2)
C11 C10 H10 119.9
C9 C10 H10 119.9
C10 C11 C6 118.6(2)
C10 C11 H11 120.7
C6 C11 H11 120.7
C13 C12 C24 102.04(17)
C13 C12 Si1 112.70(15)
C24 C12 Si1 109.88(16)
C13 C12 H12 110.6
C24 C12 H12 110.6
Si1 C12 H12 110.6
C14 C13 C18 120.2(2)
C14 C13 C12 129.3(2)
C18 C13 C12 110.4(2)
C13 C14 C15 119.0(2)
C13 C14 H14 120.5
C15 C14 H14 120.5
C16 C15 C14 120.7(2)
C16 C15 H15 119.7
C14 C15 H15 119.7
C17 C16 C15 121.0(2)
C17 C16 H16 119.5
C15 C16 H16 119.5
C16 C17 C18 118.7(2)
C16 C17 H17 120.6
C18 C17 H17 120.6
C17 C18 C13 120.4(2)
C17 C18 C19 131.2(2)
C13 C18 C19 108.3(2)
C20 C19 C24 120.5(2)
C20 C19 C18 130.8(2)
C24 C19 C18 108.6(2)
C21 C20 C19 118.8(2)
C21 C20 H20 120.6
C19 C20 H20 120.6
C22 C21 C20 121.1(2)
C22 C21 H21 119.5
C20 C21 H21 119.5
C21 C22 C23 120.6(3)
C21 C22 H22 119.7
C23 C22 H22 119.7
C24 C23 C22 119.1(2)
C24 C23 H23 120.5
C22 C23 H23 120.5
C23 C24 C19 119.9(2)
C23 C24 C12 129.7(2)
C19 C24 C12 110.4(2)
Si1 C25 H25A 109.5
Si1 C25 H25B 109.5
H25A C25 H25B 109.5
Si1 C25 H25C 109.5
H25A C25 H25C 109.5
H25B C25 H25C 109.5
Si1 C26 H26A 109.5
Si1 C26 H26B 109.5
H26A C26 H26B 109.5
Si1 C26 H26C 109.5
H26A C26 H26C 109.5
H26B C26 H26C 109.5
C28 C27 B1 115.74(19)
C28 C27 H27A 108.3
B1 C27 H27A 108.3
C28 C27 H27B 108.3
B1 C27 H27B 108.3
H27A C27 H27B 107.4
C27 C28 H28A 109.5
C27 C28 H28B 109.5
H28A C28 H28B 109.5
C27 C28 H28C 109.5
H28A C28 H28C 109.5
H28B C28 H28C 109.5
C30 C29 B1 114.9(2)
C30 C29 H29A 108.5
B1 C29 H29A 108.5
C30 C29 H29B 108.5
B1 C29 H29B 108.5
H29A C29 H29B 107.5
C29 C30 H30A 109.5
C29 C30 H30B 109.5
H30A C30 H30B 109.5
C29 C30 H30C 109.5
H30A C30 H30C 109.5
H30B C30 H30C 109.5

loop_
_geom_bond_atom_site_label_1
_geom_bond_atom_site_label_2
_geom_bond_distance
Si1 N2 1.7498(19)
Si1 C25 1.847(2)
Si1 C26 1.851(2)
Si1 C12 1.894(2)
N1 C1 1.350(3)
N1 C5 1.373(3)
N1 B1 1.655(3)
C1 N2 1.371(3)
C1 C2 1.400(3)
B1 C7 1.596(3)
B1 C29 1.619(3)
B1 C27 1.636(4)
N2 H2A 0.88(2)
C2 C3 1.363(3)
C2 H2 0.9500
C3 C4 1.392(3)
C3 H3 0.9500
C4 C5 1.375(3)
C4 H4 0.9500
C5 C6 1.464(3)
C6 C11 1.392(3)
C6 C7 1.400(3)
C7 C8 1.397(3)
C8 C9 1.387(3)
C8 H8 0.9500
C9 C10 1.386(3)
C9 H9 0.9500
C10 C11 1.378(3)
C10 H10 0.9500
C11 H11 0.9500
C12 C13 1.513(3)
C12 C24 1.515(3)
C12 H12 1.0000
C13 C14 1.385(3)
C13 C18 1.407(3)
C14 C15 1.389(3)
C14 H14 0.9500
C15 C16 1.388(3)
C15 H15 0.9500
C16 C17 1.383(3)
C16 H16 0.9500
C17 C18 1.392(3)
C17 H17 0.9500
C18 C19 1.465(3)
C19 C20 1.387(3)
C19 C24 1.403(3)
C20 C21 1.387(3)
C20 H20 0.9500
C21 C22 1.375(3)
C21 H21 0.9500
C22 C23 1.392(3)
C22 H22 0.9500
C23 C24 1.389(3)
C23 H23 0.9500
C25 H25A 0.9800
C25 H25B 0.9800
C25 H25C 0.9800
C26 H26A 0.9800
C26 H26B 0.9800
C26 H26C 0.9800
C27 C28 1.530(3)
C27 H27A 0.9900
C27 H27B 0.9900
C28 H28A 0.9800
C28 H28B 0.9800
C28 H28C 0.9800
C29 C30 1.523(3)
C29 H29A 0.9900
C29 H29B 0.9900
C30 H30A 0.9800
C30 H30B 0.9800
C30 H30C 0.9800

loop_
_geom_torsion_atom_site_label_1
_geom_torsion_atom_site_label_2
_geom_torsion_atom_site_label_3
_geom_torsion_atom_site_label_4
_geom_torsion
C5 N1 C1 N2 -177.7(2)
B1 N1 C1 N2 7.3(3)
C5 N1 C1 C2 2.2(3)
B1 N1 C1 C2 -172.8(2)
C1 N1 B1 C7 178.2(2)
C5 N1 B1 C7 2.8(2)
C1 N1 B1 C29 -65.2(3)
C5 N1 B1 C29 119.5(2)
C1 N1 B1 C27 61.3(3)
C5 N1 B1 C27 -114.1(2)
N1 C1 N2 Si1 -179.03(16)
C2 C1 N2 Si1 1.1(3)
C25 Si1 N2 C1 -174.3(2)
C26 Si1 N2 C1 65.8(2)
C12 Si1 N2 C1 -55.7(2)
N1 C1 C2 C3 -3.3(3)
N2 C1 C2 C3 176.5(2)
C1 C2 C3 C4 1.6(4)
C2 C3 C4 C5 1.1(3)
C1 N1 C5 C4 0.6(3)
B1 N1 C5 C4 176.4(2)
C1 N1 C5 C6 -178.65(19)
B1 N1 C5 C6 -2.9(3)
C3 C4 C5 N1 -2.3(3)
C3 C4 C5 C6 176.8(2)
N1 C5 C6 C11 -176.7(2)
C4 C5 C6 C11 4.1(4)
N1 C5 C6 C7 1.6(3)
C4 C5 C6 C7 -177.6(2)
C11 C6 C7 C8 1.2(3)
C5 C6 C7 C8 -177.2(2)
C11 C6 C7 B1 178.8(2)
C5 C6 C7 B1 0.4(3)
C29 B1 C7 C8 58.4(3)
C27 B1 C7 C8 -72.5(3)
N1 B1 C7 C8 175.3(2)
C29 B1 C7 C6 -118.7(2)
C27 B1 C7 C6 110.3(2)
N1 B1 C7 C6 -1.8(2)
C6 C7 C8 C9 0.3(3)
B1 C7 C8 C9 -176.7(2)
C7 C8 C9 C10 -1.6(4)
C8 C9 C10 C11 1.3(4)
C9 C10 C11 C6 0.2(4)
C7 C6 C11 C10 -1.5(4)
C5 C6 C11 C10 176.6(2)
N2 Si1 C12 C13 -51.79(18)
C25 Si1 C12 C13 63.77(19)
C26 Si1 C12 C13 -173.07(16)
N2 Si1 C12 C24 -164.85(14)
C25 Si1 C12 C24 -49.29(18)
C26 Si1 C12 C24 73.87(18)
C24 C12 C13 C14 -173.7(2)
Si1 C12 C13 C14 68.5(3)
C24 C12 C13 C18 3.9(2)
Si1 C12 C13 C18 -113.87(18)
C18 C13 C14 C15 0.2(3)
C12 C13 C14 C15 177.6(2)
C13 C14 C15 C16 0.3(3)
C14 C15 C16 C17 0.0(3)
C15 C16 C17 C18 -0.9(3)
C16 C17 C18 C13 1.4(3)
C16 C17 C18 C19 -174.3(2)
C14 C13 C18 C17 -1.1(3)
C12 C13 C18 C17 -179.0(2)
C14 C13 C18 C19 175.5(2)
C12 C13 C18 C19 -2.4(2)
C17 C18 C19 C20 -1.0(4)
C13 C18 C19 C20 -177.1(2)
C17 C18 C19 C24 175.8(2)
C13 C18 C19 C24 -0.3(2)
C24 C19 C20 C21 0.5(3)
C18 C19 C20 C21 177.0(2)
C19 C20 C21 C22 -1.3(4)
C20 C21 C22 C23 0.6(4)
C21 C22 C23 C24 0.7(4)
C22 C23 C24 C19 -1.4(3)
C22 C23 C24 C12 179.5(2)
C20 C19 C24 C23 0.8(3)
C18 C19 C24 C23 -176.4(2)
C20 C19 C24 C12 -179.9(2)
C18 C19 C24 C12 2.9(2)
C13 C12 C24 C23 175.1(2)
Si1 C12 C24 C23 -65.1(3)
C13 C12 C24 C19 -4.1(2)
Si1 C12 C24 C19 115.67(18)
C7 B1 C27 C28 -61.3(3)
C29 B1 C27 C28 168.9(2)
N1 B1 C27 C28 43.7(3)
C7 B1 C29 C30 56.0(3)
C27 B1 C29 C30 -173.5(2)
N1 B1 C29 C30 -50.8(3)
